data_7235988
loop_
_publ_author_name
'Garc\'ia-R\'ios, Jessica'
'Hern\'andez-Campos, Ren\'e Francisco'
'Rasc\'on-Cruz, Fernando'
'Moreno-Mart\'inez, V\'ictor Augusto'
'Huerta-Lavorie, Ra\'ul'
'Vel\'azquez-Carmona, Miguel-\'Angel'
'Cea-Olivares, Raymundo'
'Mart\'inez-Otero, Diego'
'Jancik, Vojtech'

_publ_section_title
;
 Homo- and heteroalumoxane silicates
;
_journal_issue 121
_journal_name_full 'RSC Advances'
_journal_page_first 99722
_journal_paper_doi 10.1039/C5RA18481A
_journal_volume 5
_journal_year 2015
_chemical_formula_moiety 'C39 H66 Al2 N2 O5 Si, C4 H8 O'
_chemical_formula_sum 'C43 H74 Al2 N2 O6 Si'
_chemical_formula_weight 797.09
_chemical_properties_physical 'Air-sensitive, Moisture-sensitive'
_space_group_crystal_system monoclinic
_space_group_IT_number 14
_space_group_name_Hall '-P 2yn'
_space_group_name_H-M_alt 'P 1 21/n 1'
_atom_sites_solution_hydrogens mixed
_atom_sites_solution_primary direct
_atom_sites_solution_secondary difmap
_audit_creation_method SHELXL-2014/7
_audit_update_record
;
2015-10-25 deposited with the CCDC.
2015-11-12 downloaded from the CCDC.
;
_cell_angle_alpha 90
_cell_angle_beta 95.630(10)
_cell_angle_gamma 90
_cell_formula_units_Z 4
_cell_length_a 11.5690(10)
_cell_length_b 23.280(2)
_cell_length_c 17.560(2)
_cell_measurement_reflns_used 9919
_cell_measurement_temperature 100(2)
_cell_measurement_theta_max 25.02
_cell_measurement_theta_min 2.20
_cell_volume 4706.6(8)
_computing_cell_refinement 'Bruker AXS SAINT (v 7.01A, Bruker 2003)'
_computing_data_collection 'SMART V 5.625 (Bruker, 1999)'
_computing_data_reduction 'Bruker AXS SAINT (v 7.01A, Bruker 2003)'
_computing_molecular_graphics 'Bruker AXS SHELXTL (v 6.12)'
_computing_publication_material 'SHELXL-97 (Sheldrick, 1997)'
_computing_structure_refinement 'SHELXL-2014/7 (Sheldrick, 2014)'
_computing_structure_solution 'SHELXS-97 (Sheldrick, 1990)'
_diffrn_ambient_temperature 100(2)
_diffrn_detector_area_resol_mean 0.661
_diffrn_measured_fraction_theta_full 0.996
_diffrn_measured_fraction_theta_max 0.996
_diffrn_measurement_device_type 'Bruker Smart Apex CCD diffractometer'
_diffrn_measurement_method 'omega scan'
_diffrn_radiation_type MoK\a
_diffrn_radiation_wavelength 0.71073
_diffrn_reflns_av_R_equivalents 0.0499
_diffrn_reflns_av_unetI/netI 0.0480
_diffrn_reflns_Laue_measured_fraction_full 0.996
_diffrn_reflns_Laue_measured_fraction_max 0.996
_diffrn_reflns_limit_h_max 13
_diffrn_reflns_limit_h_min -13
_diffrn_reflns_limit_k_max 27
_diffrn_reflns_limit_k_min -27
_diffrn_reflns_limit_l_max 20
_diffrn_reflns_limit_l_min -20
_diffrn_reflns_number 31013
_diffrn_reflns_point_group_measured_fraction_full 0.996
_diffrn_reflns_point_group_measured_fraction_max 0.996
_diffrn_reflns_theta_full 25.023
_diffrn_reflns_theta_max 25.023
_diffrn_reflns_theta_min 1.749
_exptl_absorpt_coefficient_mu 0.131
_exptl_absorpt_correction_T_max 0.9573
_exptl_absorpt_correction_T_min 0.9450
_exptl_absorpt_correction_type multi-scan
_exptl_absorpt_process_details 'Sadabs, Sheldrick 2007'
_exptl_crystal_colour COLORLESS
_exptl_crystal_density_diffrn 1.125
_exptl_crystal_density_method 'not measured'
_exptl_crystal_description PRISM
_exptl_crystal_F_000 1736
_exptl_crystal_recrystallization_method 'Re-crystallisation from solvent: THF/Toluene'
_exptl_crystal_size_max 0.436
_exptl_crystal_size_mid 0.344
_exptl_crystal_size_min 0.336
_refine_diff_density_max 0.474
_refine_diff_density_min -0.283
_refine_diff_density_rms 0.054
_refine_ls_extinction_method none
_refine_ls_goodness_of_fit_ref 1.026
_refine_ls_hydrogen_treatment mixed
_refine_ls_matrix_type full
_refine_ls_number_parameters 594
_refine_ls_number_reflns 8269
_refine_ls_number_restraints 448
_refine_ls_restrained_S_all 1.011
_refine_ls_R_factor_all 0.0631
_refine_ls_R_factor_gt 0.0471
_refine_ls_shift/su_max 0.000
_refine_ls_shift/su_mean 0.000
_refine_ls_structure_factor_coef Fsqd
_refine_ls_weighting_details 'w=1/[\s^2^(Fo^2^)+(0.0569P)^2^+1.5003P] where P=(Fo^2^+2Fc^2^)/3'
_refine_ls_weighting_scheme calc
_refine_ls_wR_factor_gt 0.1065
_refine_ls_wR_factor_ref 0.1149
_reflns_Friedel_coverage 0.000
_reflns_number_gt 6613
_reflns_number_total 8269
_reflns_threshold_expression 'I > 2\s(I)'
_cod_data_source_file c5ra18481a2.cif
_cod_data_source_block Comp3
_cod_original_sg_symbol_H-M 'P 21/n'
_cod_database_code 7235988
_shelx_shelxl_version_number 2014/7
_shelx_space_group_comment
; 
The symmetry employed for this shelxl refinement is uniquely defined 
by the following loop, which should always be used as a source of 
symmetry information in preference to the above space-group names. 
They are only intended as comments. 
;
_shelx_estimated_absorpt_t_min 0.945
_shelx_estimated_absorpt_t_max 0.957

loop_
_space_group_symop_operation_xyz
'x, y, z'
'-x+1/2, y+1/2, -z+1/2'
'-x, -y, -z'
'x-1/2, -y-1/2, z-1/2'

loop_
_atom_site_label
_atom_site_type_symbol
_atom_site_fract_x
_atom_site_fract_y
_atom_site_fract_z
_atom_site_U_iso_or_equiv
_atom_site_adp_type
_atom_site_occupancy
_atom_site_site_symmetry_order
_atom_site_calc_flag
_atom_site_refinement_flags_posn
_atom_site_refinement_flags_adp
_atom_site_refinement_flags_occupancy
_atom_site_disorder_assembly
_atom_site_disorder_group
Al1 Al 0.26808(5) 0.14949(2) 0.25946(3) 0.01341(14) Uani 1 1 d . . . . .
Al2 Al 0.13733(5) 0.13454(3) 0.08292(3) 0.01892(16) Uani 1 1 d . . . . .
O1 O 0.25310(11) 0.07686(6) 0.25667(7) 0.0165(3) Uani 1 1 d . . . . .
O2 O 0.14427(11) 0.06474(6) 0.11863(8) 0.0199(3) Uani 1 1 d . . . . .
O4 O 0.32213(12) -0.00433(6) 0.17041(8) 0.0213(3) Uani 1 1 d D . . . .
O5 O 0.19981(11) 0.17525(6) 0.17108(8) 0.0167(3) Uani 1 1 d D . . . .
H5 H 0.1914(18) 0.2101(4) 0.1675(12) 0.020 Uiso 1 1 d D U . . .
N1 N 0.21123(13) 0.18361(7) 0.34553(9) 0.0144(4) Uani 1 1 d . . . . .
N2 N 0.42325(13) 0.17709(7) 0.27677(9) 0.0144(3) Uani 1 1 d . . . . .
C1 C 0.20848(17) 0.25769(9) 0.44598(12) 0.0208(5) Uani 1 1 d . . . . .
H1A H 0.1737 0.2295 0.4783 0.031 Uiso 1 1 calc R U . . .
H1B H 0.1477 0.2831 0.4222 0.031 Uiso 1 1 calc R U . . .
H1C H 0.2662 0.2805 0.4774 0.031 Uiso 1 1 calc R U . . .
C2 C 0.26621(16) 0.22712(8) 0.38486(11) 0.0168(4) Uani 1 1 d . . . . .
C3 C 0.37732(17) 0.24512(9) 0.37245(11) 0.0189(4) Uani 1 1 d . . . . .
H3A H 0.4041 0.2791 0.3984 0.023 Uiso 1 1 calc R U . . .
C4 C 0.45452(16) 0.21921(8) 0.32637(11) 0.0163(4) Uani 1 1 d . . . . .
C5 C 0.57773(17) 0.24087(9) 0.33791(12) 0.0227(5) Uani 1 1 d . . . . .
H5A H 0.6277 0.2162 0.3100 0.034 Uiso 1 1 calc R U . . .
H5B H 0.6048 0.2402 0.3926 0.034 Uiso 1 1 calc R U . . .
H5C H 0.5808 0.2803 0.3187 0.034 Uiso 1 1 calc R U . . .
C6 C 0.11234(16) 0.15853(8) 0.37873(11) 0.0161(4) Uani 1 1 d . . . . .
C7 C 0.00006(17) 0.18007(9) 0.36040(12) 0.0188(4) Uani 1 1 d . . . . .
C8 C -0.09044(18) 0.15441(9) 0.39477(12) 0.0241(5) Uani 1 1 d . . . . .
H8A H -0.1676 0.1678 0.3824 0.029 Uiso 1 1 calc R U . . .
C9 C -0.07041(19) 0.11001(10) 0.44631(13) 0.0276(5) Uani 1 1 d . . . . .
H9A H -0.1332 0.0934 0.4695 0.033 Uiso 1 1 calc R U . . .
C10 C 0.04077(19) 0.08979(9) 0.46410(12) 0.0255(5) Uani 1 1 d . . . . .
H10A H 0.0538 0.0592 0.4998 0.031 Uiso 1 1 calc R U . . .
C11 C 0.13420(18) 0.11317(8) 0.43097(12) 0.0198(5) Uani 1 1 d . . . . .
C12 C 0.25628(18) 0.09041(9) 0.45355(12) 0.0233(5) Uani 1 1 d . . . . .
H12A H 0.3091 0.1083 0.4185 0.028 Uiso 1 1 calc R U . . .
C13 C 0.2642(2) 0.02553(10) 0.44439(15) 0.0361(6) Uani 1 1 d . . . . .
H13A H 0.2391 0.0150 0.3913 0.054 Uiso 1 1 calc R U . . .
H13B H 0.2140 0.0067 0.4787 0.054 Uiso 1 1 calc R U . . .
H13C H 0.3447 0.0131 0.4573 0.054 Uiso 1 1 calc R U . . .
C14 C 0.2989(2) 0.10869(11) 0.53510(14) 0.0377(6) Uani 1 1 d . . . . .
H14A H 0.2974 0.1507 0.5388 0.057 Uiso 1 1 calc R U . . .
H14B H 0.3785 0.0949 0.5479 0.057 Uiso 1 1 calc R U . . .
H14C H 0.2481 0.0922 0.5709 0.057 Uiso 1 1 calc R U . . .
C15 C -0.02609(18) 0.22964(9) 0.30495(12) 0.0235(5) Uani 1 1 d . . . . .
H15A H 0.0497 0.2452 0.2911 0.028 Uiso 1 1 calc R U . . .
C16 C -0.0942(2) 0.20852(11) 0.23173(14) 0.0367(6) Uani 1 1 d . . . . .
H16A H -0.0504 0.1781 0.2088 0.055 Uiso 1 1 calc R U . . .
H16B H -0.1068 0.2405 0.1956 0.055 Uiso 1 1 calc R U . . .
H16C H -0.1694 0.1933 0.2436 0.055 Uiso 1 1 calc R U . . .
C17 C -0.09151(19) 0.27882(10) 0.33962(14) 0.0303(5) Uani 1 1 d . . . . .
H17A H -0.0463 0.2927 0.3861 0.045 Uiso 1 1 calc R U . . .
H17B H -0.1672 0.2650 0.3525 0.045 Uiso 1 1 calc R U . . .
H17C H -0.1029 0.3102 0.3025 0.045 Uiso 1 1 calc R U . . .
C18 C 0.51012(16) 0.15258(8) 0.23144(11) 0.0163(4) Uani 1 1 d . . . . .
C19 C 0.54565(16) 0.18358(9) 0.16936(11) 0.0186(4) Uani 1 1 d . . . . .
C20 C 0.62292(17) 0.15679(9) 0.12448(12) 0.0229(5) Uani 1 1 d . . . . .
H20A H 0.6475 0.1765 0.0816 0.027 Uiso 1 1 calc R U . . .
C21 C 0.66435(18) 0.10224(9) 0.14115(12) 0.0250(5) Uani 1 1 d . . . . .
H21A H 0.7162 0.0846 0.1095 0.030 Uiso 1 1 calc R U . . .
C22 C 0.63040(17) 0.07323(9) 0.20389(12) 0.0250(5) Uani 1 1 d . . . . .
H22A H 0.6604 0.0359 0.2153 0.030 Uiso 1 1 calc R U . . .
C23 C 0.55331(16) 0.09743(9) 0.25072(11) 0.0184(4) Uani 1 1 d . . . . .
C24 C 0.52349(17) 0.06665(9) 0.32270(12) 0.0216(5) Uani 1 1 d . . . . .
H24A H 0.4398 0.0746 0.3284 0.026 Uiso 1 1 calc R U . . .
C25 C 0.5378(2) 0.00179(10) 0.31971(14) 0.0337(6) Uani 1 1 d . . . . .
H25A H 0.4953 -0.0131 0.2728 0.051 Uiso 1 1 calc R U . . .
H25B H 0.5068 -0.0156 0.3643 0.051 Uiso 1 1 calc R U . . .
H25C H 0.6203 -0.0077 0.3201 0.051 Uiso 1 1 calc R U . . .
C26 C 0.5939(2) 0.09007(11) 0.39374(14) 0.0411(6) Uani 1 1 d . . . . .
H26A H 0.5777 0.1311 0.3989 0.062 Uiso 1 1 calc R U . . .
H26B H 0.6769 0.0846 0.3890 0.062 Uiso 1 1 calc R U . . .
H26C H 0.5725 0.0696 0.4390 0.062 Uiso 1 1 calc R U . . .
C27 C 0.50912(18) 0.24530(9) 0.15083(12) 0.0225(5) Uani 1 1 d . . . . .
H27A H 0.4609 0.2589 0.1915 0.027 Uiso 1 1 calc R U . . .
C28 C 0.4353(2) 0.24962(10) 0.07402(13) 0.0314(5) Uani 1 1 d . . . . .
H28A H 0.3642 0.2270 0.0759 0.047 Uiso 1 1 calc R U . . .
H28B H 0.4794 0.2348 0.0334 0.047 Uiso 1 1 calc R U . . .
H28C H 0.4148 0.2899 0.0635 0.047 Uiso 1 1 calc R U . . .
C29 C 0.61442(19) 0.28540(9) 0.15067(13) 0.0291(5) Uani 1 1 d . . . . .
H29A H 0.6594 0.2843 0.2009 0.044 Uiso 1 1 calc R U . . .
H29B H 0.5877 0.3247 0.1396 0.044 Uiso 1 1 calc R U . . .
H29C H 0.6634 0.2728 0.1114 0.044 Uiso 1 1 calc R U . . .
Si1 Si 0.20752(5) 0.03139(2) 0.19035(3) 0.01621(14) Uani 1 1 d D . . . .
O3 O 0.12350(12) -0.01667(6) 0.22477(8) 0.0228(3) Uani 1 1 d D U . . .
C30A C -0.0012(5) -0.0151(4) 0.2275(5) 0.0280(12) Uani 0.68(3) 1 d D U P A 1
C31A C -0.0619(8) -0.0280(5) 0.1484(6) 0.0415(19) Uani 0.68(3) 1 d D U P A 1
H31A H -0.0327 -0.0643 0.1296 0.062 Uiso 0.68(3) 1 calc R U P A 1
H31B H -0.0464 0.0031 0.1132 0.062 Uiso 0.68(3) 1 calc R U P A 1
H31C H -0.1458 -0.0311 0.1515 0.062 Uiso 0.68(3) 1 calc R U P A 1
C32A C -0.0410(12) 0.0426(5) 0.2558(9) 0.036(2) Uani 0.68(3) 1 d D U P A 1
H32A H 0.0099 0.0543 0.3010 0.054 Uiso 0.68(3) 1 calc R U P A 1
H32B H -0.1210 0.0393 0.2692 0.054 Uiso 0.68(3) 1 calc R U P A 1
H32C H -0.0375 0.0714 0.2154 0.054 Uiso 0.68(3) 1 calc R U P A 1
C33A C -0.0264(9) -0.0620(5) 0.2838(9) 0.051(2) Uani 0.68(3) 1 d D U P A 1
H33A H 0.0163 -0.0541 0.3336 0.076 Uiso 0.68(3) 1 calc R U P A 1
H33B H -0.0019 -0.0992 0.2648 0.076 Uiso 0.68(3) 1 calc R U P A 1
H33C H -0.1099 -0.0630 0.2891 0.076 Uiso 0.68(3) 1 calc R U P A 1
C30B C 0.0024(11) -0.0180(8) 0.2372(11) 0.030(2) Uani 0.32(3) 1 d D U P A 2
C31B C -0.0054(19) -0.0542(9) 0.3082(12) 0.039(3) Uani 0.32(3) 1 d D U P A 2
H31D H 0.0369 -0.0351 0.3523 0.058 Uiso 0.32(3) 1 calc R U P A 2
H31E H 0.0291 -0.0920 0.3009 0.058 Uiso 0.32(3) 1 calc R U P A 2
H31F H -0.0870 -0.0588 0.3174 0.058 Uiso 0.32(3) 1 calc R U P A 2
C32B C -0.035(2) 0.0435(9) 0.2490(19) 0.028(3) Uani 0.32(3) 1 d D U P A 2
H32D H -0.0072 0.0559 0.3009 0.043 Uiso 0.32(3) 1 calc R U P A 2
H32E H -0.1201 0.0458 0.2421 0.043 Uiso 0.32(3) 1 calc R U P A 2
H32F H -0.0025 0.0684 0.2116 0.043 Uiso 0.32(3) 1 calc R U P A 2
C33B C -0.0614(18) -0.0447(11) 0.1664(12) 0.043(3) Uani 0.32(3) 1 d D U P A 2
H33D H -0.0360 -0.0846 0.1617 0.064 Uiso 0.32(3) 1 calc R U P A 2
H33E H -0.0442 -0.0230 0.1211 0.064 Uiso 0.32(3) 1 calc R U P A 2
H33F H -0.1452 -0.0439 0.1708 0.064 Uiso 0.32(3) 1 calc R U P A 2
C34 C 0.34026(19) -0.03626(9) 0.10183(12) 0.0248(5) Uani 1 1 d D . . . .
C35 C 0.2377(2) -0.07566(10) 0.08009(14) 0.0347(6) Uani 1 1 d D . . . .
H35A H 0.2250 -0.1005 0.1236 0.052 Uiso 1 1 calc R U . . .
H35B H 0.2539 -0.0994 0.0363 0.052 Uiso 1 1 calc R U . . .
H35C H 0.1680 -0.0525 0.0664 0.052 Uiso 1 1 calc R U . . .
C36 C 0.3559(2) 0.00587(10) 0.03757(13) 0.0309(5) Uani 1 1 d D . . . .
H36A H 0.2823 0.0257 0.0231 0.046 Uiso 1 1 calc R U . . .
H36B H 0.3799 -0.0150 -0.0067 0.046 Uiso 1 1 calc R U . . .
H36C H 0.4156 0.0341 0.0549 0.046 Uiso 1 1 calc R U . . .
C37 C 0.4505(2) -0.07079(10) 0.12071(14) 0.0355(6) Uani 1 1 d D . . . .
H37A H 0.4398 -0.0973 0.1628 0.053 Uiso 1 1 calc R U . . .
H37B H 0.5151 -0.0447 0.1360 0.053 Uiso 1 1 calc R U . . .
H37C H 0.4678 -0.0927 0.0756 0.053 Uiso 1 1 calc R U . . .
C38 C -0.02218(18) 0.16115(9) 0.05310(13) 0.0274(5) Uani 1 1 d . . . . .
H38A H -0.0746 0.1449 0.0881 0.041 Uiso 1 1 calc R U . . .
H38B H -0.0467 0.1486 0.0007 0.041 Uiso 1 1 calc R U . . .
H38C H -0.0247 0.2032 0.0557 0.041 Uiso 1 1 calc R U . . .
C39 C 0.2342(2) 0.14725(10) -0.00191(13) 0.0313(5) Uani 1 1 d . . . . .
H39A H 0.3150 0.1373 0.0149 0.047 Uiso 1 1 calc R U . . .
H39B H 0.2297 0.1877 -0.0173 0.047 Uiso 1 1 calc R U . . .
H39C H 0.2061 0.1230 -0.0455 0.047 Uiso 1 1 calc R U . . .
O6A O 0.1639(4) 0.28755(17) 0.1616(3) 0.0415(10) Uani 0.791(8) 1 d D U P B 1
C40A C 0.2178(10) 0.3292(2) 0.2154(3) 0.0394(10) Uani 0.791(8) 1 d D U P B 1
H40A H 0.3035 0.3269 0.2178 0.047 Uiso 0.791(8) 1 calc R U P B 1
H40B H 0.1938 0.3228 0.2673 0.047 Uiso 0.791(8) 1 calc R U P B 1
C41A C 0.1754(4) 0.38572(13) 0.18461(19) 0.0372(10) Uani 0.791(8) 1 d D U P B 1
H41A H 0.2270 0.4175 0.2041 0.045 Uiso 0.791(8) 1 calc R U P B 1
H41B H 0.0952 0.3936 0.1969 0.045 Uiso 0.791(8) 1 calc R U P B 1
C42A C 0.1803(5) 0.3763(2) 0.0991(3) 0.0407(12) Uani 0.791(8) 1 d D U P B 1
H42A H 0.1280 0.4033 0.0688 0.049 Uiso 0.791(8) 1 calc R U P B 1
H42B H 0.2604 0.3814 0.0848 0.049 Uiso 0.791(8) 1 calc R U P B 1
C43A C 0.1408(5) 0.3160(2) 0.0871(3) 0.0372(13) Uani 0.791(8) 1 d D U P B 1
H43A H 0.0569 0.3148 0.0695 0.045 Uiso 0.791(8) 1 calc R U P B 1
H43B H 0.1843 0.2970 0.0483 0.045 Uiso 0.791(8) 1 calc R U P B 1
O6B O 0.2013(14) 0.2862(7) 0.1527(10) 0.038(2) Uani 0.209(8) 1 d D U P B 2
C40B C 0.210(4) 0.3269(9) 0.2167(10) 0.040(2) Uani 0.209(8) 1 d D U P B 2
H40C H 0.2738 0.3173 0.2566 0.048 Uiso 0.209(8) 1 calc R U P B 2
H40D H 0.1362 0.3318 0.2398 0.048 Uiso 0.209(8) 1 calc R U P B 2
C41B C 0.2386(16) 0.3769(6) 0.1682(8) 0.043(2) Uani 0.209(8) 1 d D U P B 2
H41C H 0.2377 0.4134 0.1972 0.051 Uiso 0.209(8) 1 calc R U P B 2
H41D H 0.3157 0.3722 0.1490 0.051 Uiso 0.209(8) 1 calc R U P B 2
C42B C 0.1435(17) 0.3756(8) 0.1040(12) 0.043(2) Uani 0.209(8) 1 d D U P B 2
H42C H 0.0749 0.3976 0.1171 0.052 Uiso 0.209(8) 1 calc R U P B 2
H42D H 0.1702 0.3915 0.0564 0.052 Uiso 0.209(8) 1 calc R U P B 2
C43B C 0.116(2) 0.3132(9) 0.0956(13) 0.041(2) Uani 0.209(8) 1 d D U P B 2
H43C H 0.0359 0.3051 0.1069 0.049 Uiso 0.209(8) 1 calc R U P B 2
H43D H 0.1269 0.2996 0.0433 0.049 Uiso 0.209(8) 1 calc R U P B 2

loop_
_atom_site_aniso_label
_atom_site_aniso_U_11
_atom_site_aniso_U_22
_atom_site_aniso_U_33
_atom_site_aniso_U_23
_atom_site_aniso_U_13
_atom_site_aniso_U_12
Al1 0.0133(3) 0.0130(3) 0.0140(3) -0.0005(2) 0.0015(2) -0.0007(2)
Al2 0.0223(3) 0.0162(3) 0.0172(3) 0.0006(2) -0.0030(2) -0.0016(3)
O1 0.0180(7) 0.0148(7) 0.0163(7) 0.0004(6) 0.0004(5) 0.0004(6)
O2 0.0236(8) 0.0171(8) 0.0183(7) -0.0018(6) -0.0016(6) -0.0029(6)
O4 0.0238(8) 0.0188(8) 0.0212(8) -0.0031(6) 0.0014(6) 0.0016(6)
O5 0.0204(7) 0.0102(7) 0.0191(7) 0.0012(6) -0.0005(6) 0.0000(6)
N1 0.0128(8) 0.0139(9) 0.0165(8) 0.0005(7) 0.0016(6) -0.0010(7)
N2 0.0146(8) 0.0157(9) 0.0133(8) -0.0003(7) 0.0030(6) -0.0007(7)
C1 0.0216(11) 0.0201(11) 0.0212(11) -0.0043(9) 0.0053(9) -0.0036(9)
C2 0.0202(10) 0.0154(11) 0.0147(10) 0.0018(8) 0.0006(8) 0.0002(8)
C3 0.0198(10) 0.0177(11) 0.0193(11) -0.0043(9) 0.0016(8) -0.0052(8)
C4 0.0194(10) 0.0160(11) 0.0136(10) 0.0018(8) 0.0013(8) -0.0025(8)
C5 0.0197(11) 0.0277(12) 0.0209(11) -0.0070(9) 0.0032(9) -0.0063(9)
C6 0.0164(10) 0.0168(11) 0.0157(10) -0.0026(8) 0.0045(8) -0.0027(8)
C7 0.0178(10) 0.0171(11) 0.0216(11) -0.0036(9) 0.0022(8) -0.0028(8)
C8 0.0166(10) 0.0272(12) 0.0290(12) -0.0043(10) 0.0056(9) -0.0026(9)
C9 0.0253(12) 0.0283(13) 0.0311(13) -0.0024(10) 0.0120(10) -0.0106(10)
C10 0.0326(13) 0.0191(12) 0.0253(12) 0.0036(9) 0.0055(9) -0.0045(9)
C11 0.0245(11) 0.0155(11) 0.0201(11) -0.0036(9) 0.0058(9) -0.0040(9)
C12 0.0280(12) 0.0198(12) 0.0226(11) 0.0058(9) 0.0054(9) 0.0048(9)
C13 0.0437(15) 0.0245(13) 0.0409(15) 0.0072(11) 0.0085(12) 0.0074(11)
C14 0.0352(14) 0.0435(16) 0.0330(14) -0.0016(12) -0.0041(11) 0.0110(12)
C15 0.0167(10) 0.0255(12) 0.0285(12) 0.0034(10) 0.0031(9) 0.0008(9)
C16 0.0410(14) 0.0378(15) 0.0299(13) -0.0027(11) -0.0036(11) 0.0135(11)
C17 0.0261(12) 0.0256(13) 0.0387(14) -0.0008(11) 0.0010(10) 0.0019(10)
C18 0.0130(9) 0.0197(11) 0.0162(10) -0.0032(8) 0.0010(8) -0.0023(8)
C19 0.0170(10) 0.0204(11) 0.0185(11) -0.0036(9) 0.0017(8) -0.0023(8)
C20 0.0238(11) 0.0262(12) 0.0198(11) -0.0022(9) 0.0072(9) -0.0041(9)
C21 0.0218(11) 0.0267(13) 0.0276(12) -0.0084(10) 0.0089(9) 0.0000(9)
C22 0.0213(11) 0.0200(12) 0.0334(13) -0.0037(10) 0.0015(9) 0.0020(9)
C23 0.0136(10) 0.0197(11) 0.0215(11) -0.0037(9) -0.0012(8) -0.0026(8)
C24 0.0166(10) 0.0244(12) 0.0236(11) 0.0012(9) 0.0002(8) 0.0026(9)
C25 0.0416(14) 0.0270(13) 0.0324(13) 0.0077(11) 0.0027(11) 0.0013(11)
C26 0.0524(16) 0.0389(15) 0.0296(14) 0.0093(12) -0.0076(12) -0.0089(12)
C27 0.0249(11) 0.0228(12) 0.0209(11) 0.0022(9) 0.0081(9) -0.0018(9)
C28 0.0328(13) 0.0329(14) 0.0285(13) 0.0082(11) 0.0028(10) -0.0029(10)
C29 0.0343(13) 0.0226(13) 0.0320(13) -0.0003(10) 0.0108(10) -0.0038(10)
Si1 0.0188(3) 0.0117(3) 0.0179(3) -0.0004(2) 0.0009(2) -0.0004(2)
O3 0.0222(7) 0.0170(8) 0.0294(8) -0.0004(6) 0.0041(6) -0.0018(6)
C30A 0.0229(19) 0.025(2) 0.038(3) 0.000(2) 0.0100(19) -0.010(2)
C31A 0.028(2) 0.046(5) 0.050(4) -0.015(3) 0.002(2) -0.018(3)
C32A 0.027(4) 0.037(3) 0.046(5) -0.009(3) 0.009(3) -0.002(3)
C33A 0.039(3) 0.045(3) 0.070(5) 0.017(4) 0.015(4) -0.017(3)
C30B 0.022(3) 0.030(4) 0.039(4) -0.006(4) 0.004(4) -0.007(4)
C31B 0.033(7) 0.034(6) 0.053(6) 0.004(5) 0.024(5) -0.007(5)
C32B 0.012(6) 0.035(5) 0.038(7) -0.004(4) 0.001(6) -0.004(5)
C33B 0.036(5) 0.043(8) 0.051(6) -0.012(5) 0.010(5) -0.025(6)
C34 0.0319(12) 0.0201(12) 0.0232(11) -0.0062(9) 0.0066(9) 0.0017(9)
C35 0.0437(15) 0.0272(13) 0.0346(14) -0.0109(11) 0.0107(11) -0.0052(11)
C36 0.0377(13) 0.0288(13) 0.0275(12) -0.0024(10) 0.0104(10) 0.0039(11)
C37 0.0434(15) 0.0296(14) 0.0347(14) -0.0051(11) 0.0097(11) 0.0129(11)
C38 0.0301(12) 0.0241(12) 0.0256(12) 0.0009(10) -0.0084(9) -0.0001(10)
C39 0.0429(14) 0.0280(13) 0.0234(12) -0.0013(10) 0.0045(10) -0.0064(11)
O6A 0.073(3) 0.0157(12) 0.0334(16) 0.0005(11) -0.0045(17) 0.0056(16)
C40A 0.064(2) 0.0235(18) 0.0297(17) -0.0037(14) -0.0019(17) 0.0034(17)
C41A 0.056(2) 0.0191(15) 0.0358(17) -0.0040(13) 0.0009(16) 0.0046(15)
C42A 0.061(3) 0.0265(16) 0.0339(17) 0.0068(14) 0.003(2) -0.002(2)
C43A 0.057(3) 0.0238(17) 0.0285(19) 0.0029(14) -0.0065(18) 0.0061(18)
O6B 0.063(5) 0.022(3) 0.028(4) -0.002(3) -0.004(4) 0.008(4)
C40B 0.065(5) 0.022(4) 0.032(4) -0.003(3) -0.003(4) 0.004(4)
C41B 0.062(4) 0.027(3) 0.038(4) -0.002(3) -0.002(4) -0.005(4)
C42B 0.064(5) 0.024(3) 0.039(4) 0.006(4) -0.004(4) 0.001(4)
C43B 0.064(5) 0.022(4) 0.034(4) 0.005(4) -0.007(4) 0.000(4)

loop_
_atom_type_symbol
_atom_type_description
_atom_type_scat_dispersion_real
_atom_type_scat_dispersion_imag
_atom_type_scat_source
C C 0.0033 0.0016 'International Tables Vol C Tables 4.2.6.8 and 6.1.1.4'
H H 0.0000 0.0000 'International Tables Vol C Tables 4.2.6.8 and 6.1.1.4'
N N 0.0061 0.0033 'International Tables Vol C Tables 4.2.6.8 and 6.1.1.4'
O O 0.0106 0.0060 'International Tables Vol C Tables 4.2.6.8 and 6.1.1.4'
Al Al 0.0645 0.0514 'International Tables Vol C Tables 4.2.6.8 and 6.1.1.4'
Si Si 0.0817 0.0704 'International Tables Vol C Tables 4.2.6.8 and 6.1.1.4'

loop_
_geom_angle_atom_site_label_1
_geom_angle_atom_site_label_2
_geom_angle_atom_site_label_3
_geom_angle
O1 Al1 O5 105.99(7)
O1 Al1 N1 113.59(7)
O5 Al1 N1 113.51(7)
O1 Al1 N2 115.61(7)
O5 Al1 N2 110.94(7)
N1 Al1 N2 97.35(7)
O2 Al2 O5 99.91(6)
O2 Al2 C38 113.49(8)
O5 Al2 C38 109.40(8)
O2 Al2 C39 113.74(9)
O5 Al2 C39 110.01(8)
C38 Al2 C39 109.83(10)
Si1 O1 Al1 133.98(8)
Si1 O2 Al2 137.75(8)
C34 O4 Si1 128.84(12)
Al1 O5 Al2 130.24(8)
C2 N1 C6 116.46(16)
C2 N1 Al1 122.91(13)
C6 N1 Al1 120.16(12)
C4 N2 C18 119.05(15)
C4 N2 Al1 122.82(13)
C18 N2 Al1 118.08(12)
N1 C2 C3 122.89(18)
N1 C2 C1 120.14(17)
C3 C2 C1 116.96(17)
C2 C3 C4 127.84(18)
N2 C4 C3 123.05(17)
N2 C4 C5 121.65(17)
C3 C4 C5 115.28(17)
C7 C6 C11 121.51(18)
C7 C6 N1 120.79(17)
C11 C6 N1 117.68(17)
C8 C7 C6 117.80(19)
C8 C7 C15 119.47(18)
C6 C7 C15 122.73(18)
C9 C8 C7 121.4(2)
C10 C9 C8 119.9(2)
C9 C10 C11 121.3(2)
C10 C11 C6 118.08(19)
C10 C11 C12 119.64(19)
C6 C11 C12 122.26(18)
C13 C12 C11 112.43(18)
C13 C12 C14 110.97(19)
C11 C12 C14 110.63(17)
C7 C15 C16 110.47(18)
C7 C15 C17 112.81(18)
C16 C15 C17 110.00(17)
C19 C18 C23 122.19(18)
C19 C18 N2 119.55(17)
C23 C18 N2 118.24(17)
C20 C19 C18 117.50(19)
C20 C19 C27 118.72(18)
C18 C19 C27 123.72(18)
C21 C20 C19 121.4(2)
C20 C21 C22 120.0(2)
C21 C22 C23 121.5(2)
C22 C23 C18 117.43(19)
C22 C23 C24 120.76(18)
C18 C23 C24 121.70(18)
C25 C24 C23 113.87(18)
C25 C24 C26 109.44(18)
C23 C24 C26 111.42(18)
C19 C27 C28 111.72(18)
C19 C27 C29 111.73(17)
C28 C27 C29 109.49(18)
O2 Si1 O1 109.93(7)
O2 Si1 O4 113.46(8)
O1 Si1 O4 105.83(7)
O2 Si1 O3 112.43(7)
O1 Si1 O3 110.11(7)
O4 Si1 O3 104.79(7)
C30B O3 Si1 133.9(8)
C30A O3 Si1 128.7(4)
O3 C30A C32A 111.6(7)
O3 C30A C33A 105.0(6)
C32A C30A C33A 109.8(7)
O3 C30A C31A 109.6(6)
C32A C30A C31A 110.2(7)
C33A C30A C31A 110.5(5)
O3 C30B C31B 105.9(12)
O3 C30B C33B 106.7(13)
C31B C30B C33B 112.5(11)
O3 C30B C32B 107.3(14)
C31B C30B C32B 111.8(15)
C33B C30B C32B 112.1(14)
O4 C34 C37 106.12(17)
O4 C34 C35 110.22(17)
C37 C34 C35 110.75(19)
O4 C34 C36 108.90(17)
C37 C34 C36 110.23(19)
C35 C34 C36 110.51(19)
C40A O6A C43A 107.9(4)
O6A C40A C41A 104.4(5)
C40A C41A C42A 100.9(4)
C43A C42A C41A 103.6(3)
O6A C43A C42A 105.9(4)
C40B O6B C43B 103.7(16)
O6B C40B C41B 94.0(14)
C42B C41B C40B 103.1(14)
C43B C42B C41B 103.0(11)
O6B C43B C42B 103.3(12)

loop_
_geom_bond_atom_site_label_1
_geom_bond_atom_site_label_2
_geom_bond_distance
Al1 O1 1.7000(14)
Al1 O5 1.7752(14)
Al1 N1 1.8822(17)
Al1 N2 1.9028(16)
Al2 O2 1.7407(15)
Al2 O5 1.8967(14)
Al2 C38 1.968(2)
Al2 C39 1.972(2)
O1 Si1 1.6231(14)
O2 Si1 1.5948(14)
O4 C34 1.448(2)
O4 Si1 1.6321(14)
N1 C2 1.350(2)
N1 C6 1.456(2)
N2 C4 1.338(2)
N2 C18 1.458(2)
C1 C2 1.498(3)
C2 C3 1.389(3)
C3 C4 1.399(3)
C4 C5 1.507(3)
C6 C7 1.400(3)
C6 C11 1.405(3)
C7 C8 1.393(3)
C7 C15 1.521(3)
C8 C9 1.378(3)
C9 C10 1.377(3)
C10 C11 1.388(3)
C11 C12 1.524(3)
C12 C13 1.523(3)
C12 C14 1.528(3)
C15 C16 1.522(3)
C15 C17 1.531(3)
C18 C19 1.402(3)
C18 C23 1.407(3)
C19 C20 1.396(3)
C19 C27 1.524(3)
C20 C21 1.379(3)
C21 C22 1.382(3)
C22 C23 1.390(3)
C23 C24 1.522(3)
C24 C25 1.521(3)
C24 C26 1.522(3)
C27 C28 1.527(3)
C27 C29 1.535(3)
Si1 O3 1.6362(15)
O3 C30B 1.439(12)
O3 C30A 1.449(6)
C30A C32A 1.519(7)
C30A C33A 1.519(7)
C30A C31A 1.524(7)
C30B C31B 1.515(12)
C30B C33B 1.516(12)
C30B C32B 1.516(12)
C34 C37 1.516(3)
C34 C35 1.519(3)
C34 C36 1.519(3)
O6A C40A 1.451(6)
O6A C43A 1.468(5)
C40A C41A 1.487(7)
C41A C42A 1.524(5)
C42A C43A 1.485(5)
O6B C40B 1.467(15)
O6B C43B 1.473(15)
C40B C41B 1.497(15)
C41B C42B 1.497(14)
C42B C43B 1.490(14)

loop_
_geom_hbond_atom_site_label_D
_geom_hbond_atom_site_label_H
_geom_hbond_atom_site_label_A
_geom_hbond_distance_DH
_geom_hbond_distance_HA
_geom_hbond_distance_DA
_geom_hbond_angle_DHA
O5 H5 O6A 0.819(9) 1.831(11) 2.650(4) 177(2)
O5 H5 O6B 0.819(9) 1.79(2) 2.602(17) 168(2)
